data_1527680
loop_
_publ_author_name
'Kotsanidis, P.A.'
'Yakinthos, Y.K.'
'Nguyen, N.'
'Ressouche, E.'

_publ_section_title
;
 Transversal sin-modulated magnetic structure of Dy Ni Ga
;
_journal_name_full 'Journal of Magnetism and Magnetic Materials'
_journal_page_first 135
_journal_page_last 138
_journal_volume 131
_journal_year 1994
_chemical_formula_sum 'Dy Ga Ni'
_chemical_name_systematic 'Dy (Ga Ni)'
_space_group_IT_number 74
_symmetry_space_group_name_Hall '-I 2b 2'
_symmetry_space_group_name_H-M 'I m m a'
_cell_angle_alpha 90
_cell_angle_beta 90
_cell_angle_gamma 90
_cell_formula_units_Z 4
_cell_length_a 4.272
_cell_length_b 6.827
_cell_length_c 7.359
_cell_volume 214.625
_citation_journal_id_ASTM JMMMDC
_cod_data_source_file Kotsanidis_JMMMDC_1994_417.cif
_cod_data_source_block Dy1Ga1Ni1
_cod_original_cell_volume 214.6248
_cod_original_formula_sum 'Dy1 Ga1 Ni1'
_cod_database_code 1527680

loop_
_symmetry_equiv_pos_as_xyz
x,y,z
-x,-y+1/2,z
x,-y,-z
-x,y+1/2,-z
-x,-y,-z
x,y-1/2,-z
-x,y,z
x,-y-1/2,z
x+1/2,y+1/2,z+1/2
-x+1/2,-y+1,z+1/2
x+1/2,-y+1/2,-z+1/2
-x+1/2,y+1,-z+1/2
-x+1/2,-y+1/2,-z+1/2
x+1/2,y,-z+1/2
-x+1/2,y+1/2,z+1/2
x+1/2,-y,z+1/2

loop_
_atom_site_label
_atom_site_type_symbol
_atom_site_fract_x
_atom_site_fract_y
_atom_site_fract_z
_atom_site_occupancy
_atom_site_U_iso_or_equiv
Ni1 Ni 0 0.05 0.16 0.5 0.0
Ga1 Ga 0 0.05 0.16 0.5 0.0
Dy1 Dy 0 0.25 0.568 1 0.0
